data_7131477
loop_
_publ_author_name
'Singh, Ganga'
'Adhikary, Subhasis D.'
'Mandal, Debaprasad'

_publ_section_title
;
 Stabilization and activation of polyoxometalate over poly(vinyl
 butylimidazolium) cations towards electrocatalytic water oxidation in
 alkaline media.
;
_journal_issue 32
_journal_name_full 'Chemical communications (Cambridge, England)'
_journal_page_first 4774
_journal_page_last 4777
_journal_paper_doi 10.1039/d2cc06790k
_journal_volume 59
_journal_year 2023
_chemical_formula_moiety 'Co4.884 H30.6 Na10 O103.3 W19.116, 8(H2 O), 0.7(O1)'
_chemical_formula_sum 'Co4.88 H46.6 Na10 O112 W19.11'
_chemical_formula_weight 5871.04
_chemical_name_common Co5POM
_space_group_crystal_system monoclinic
_space_group_IT_number 14
_space_group_name_Hall '-P 2yn'
_space_group_name_H-M_alt 'P 1 21/n 1'
_atom_sites_solution_hydrogens difmap
_audit_block_doi 10.5517/ccdc.csd.cc1p9m2p
_audit_creation_date 2023-03-17
_audit_creation_method
;
Olex2 1.5
(compiled 2023.02.24 svn.rf166f9f3 for OlexSys, GUI svn.r6748)
;
_audit_update_record
;
2023-03-17 deposited with the CCDC.	2023-03-24 downloaded from the CCDC.
;
_cell_angle_alpha 90
_cell_angle_beta 93.628(5)
_cell_angle_gamma 90
_cell_formula_units_Z 2
_cell_length_a 13.1010(17)
_cell_length_b 17.775(2)
_cell_length_c 21.174(3)
_cell_measurement_reflns_used 12288
_cell_measurement_temperature 293(2)
_cell_measurement_theta_max 28.6
_cell_measurement_theta_min 2.2
_cell_volume 4920.9(11)
_computing_cell_refinement 'APEX2 (Bruker, 2014); SAINT (Bruker, 2014)'
_computing_data_collection 'APEX2 (Bruker, 2014)'
_computing_data_reduction 'SAINT (Bruker, 2014);XPREP(Sheldrick,2014)'
_computing_molecular_graphics 'Olex2 1.5 (Dolomanov et al., 2009)'
_computing_publication_material 'Olex2 1.5 (Dolomanov et al., 2009)'
_computing_structure_refinement 'XL  (Sheldrick, 2008)'
_computing_structure_solution 'SHELXS-2014 (Sheldrick, 2014)'
_diffrn_ambient_temperature 293
_diffrn_detector_area_resol_mean 10.233
_diffrn_measured_fraction_theta_full 0.998
_diffrn_measured_fraction_theta_max 0.973
_diffrn_measurement_device_type 'Bruker AXS D8 Venture PHOTON CMOS'
_diffrn_measurement_method 'omega scan'
_diffrn_radiation_type MoK\a
_diffrn_radiation_wavelength 0.71073
_diffrn_reflns_av_R_equivalents 0.0554
_diffrn_reflns_av_unetI/netI 0.0298
_diffrn_reflns_Laue_measured_fraction_full 0.998
_diffrn_reflns_Laue_measured_fraction_max 0.973
_diffrn_reflns_limit_h_max 17
_diffrn_reflns_limit_h_min -17
_diffrn_reflns_limit_k_max 23
_diffrn_reflns_limit_k_min -23
_diffrn_reflns_limit_l_max 28
_diffrn_reflns_limit_l_min -28
_diffrn_reflns_number 128007
_diffrn_reflns_point_group_measured_fraction_full 0.998
_diffrn_reflns_point_group_measured_fraction_max 0.973
_diffrn_reflns_theta_full 25.242
_diffrn_reflns_theta_max 28.634
_diffrn_reflns_theta_min 2.204
_diffrn_source 'fine-focus microfocus tube'
_exptl_absorpt_coefficient_mu 23.211
_exptl_absorpt_correction_T_max 0.7457
_exptl_absorpt_correction_T_min 0.4179
_exptl_absorpt_correction_type multi-scan
_exptl_absorpt_process_details
;
SADABS-2014/5 (Bruker,2014/5) was used for absorption correction.
wR2(int) was 0.1008 before and 0.0674 after correction.
The Ratio of minimum to maximum transmission is 0.5604.
The \l/2 correction factor is Not present.
;
_exptl_crystal_colour green
_exptl_crystal_colour_primary green
_exptl_crystal_density_diffrn 3.962
_exptl_crystal_density_meas 4.005
_exptl_crystal_density_method 'not measured'
_exptl_crystal_description rectangular
_exptl_crystal_F_000 5198
_exptl_crystal_recrystallization_method 'Re-crystallisation from solvent'
_exptl_crystal_size_max 0.21
_exptl_crystal_size_mid 0.13
_exptl_crystal_size_min 0.11
_refine_diff_density_max 1.881
_refine_diff_density_min -1.734
_refine_diff_density_rms 0.299
_refine_ls_extinction_method none
_refine_ls_goodness_of_fit_ref 1.168
_refine_ls_hydrogen_treatment constr
_refine_ls_matrix_type full
_refine_ls_number_parameters 675
_refine_ls_number_reflns 12288
_refine_ls_number_restraints 6
_refine_ls_restrained_S_all 1.168
_refine_ls_R_factor_all 0.0489
_refine_ls_R_factor_gt 0.0368
_refine_ls_shift/su_max 0.002
_refine_ls_shift/su_mean 0.000
_refine_ls_structure_factor_coef Fsqd
_refine_ls_weighting_details 'w=1/[\s^2^(Fo^2^)+(0.0120P)^2^+118.4696P] where P=(Fo^2^+2Fc^2^)/3'
_refine_ls_weighting_scheme calc
_refine_ls_wR_factor_gt 0.0730
_refine_ls_wR_factor_ref 0.0765
_reflns_Friedel_coverage 0.000
_reflns_number_gt 10609
_reflns_number_total 12288
_reflns_threshold_expression 'I > 2\s(I)'
_cod_data_source_file d2cc06790k2.cif
_cod_data_source_block dm_80_Co5POM
_cod_depositor_comments 'Adding full bibliography for 7131477--7131478.cif.'
_cod_original_formula_sum 'Co4.88 H46.60 Na10 O112 W19.11'
_cod_database_code 7131477
_shelx_shelxl_version_number 2018/3
_shelx_space_group_comment
;
The symmetry employed for this shelxl refinement is uniquely defined
by the following loop, which should always be used as a source of
symmetry information in preference to the above space-group names.
They are only intended as comments.
;
_shelx_estimated_absorpt_t_max 0.184
_shelx_estimated_absorpt_t_min 0.085
_olex2_refinement_description
;
1. Fixed Uiso
 At 1.5 times of:
  All O(H,H) groups
2. Shared sites
{W10, Co3}
3. Uiso/Uaniso restraints and constraints
Uanis(O3W) \\sim Ueq: with sigma of 0.001 and sigma for terminal atoms of 0.02
Uanis(W10) = Uanis(Co3)
4. Others
 Sof(Co3)=1-FVAR(1)
 Sof(W10)=FVAR(1)
 Fixed Sof: O3W(0.65) H3WA(0.65) H3WB(0.65) O3WA(0.35)
5.a Everything fixed:
 H43A, H43B, H11A, H11B, H1WA, H1WB, H2WA, H2WB, H3WA, H3WB
5.b Rotating group:
 O4W(H4WA,H4WB), O5W(H5WA,H5WB), O6W(H6WA,H6WB), O7W(H7WA,H7WB), O8W(H8WA,
 H8WB), O9W(H9WA,H9WB), O10W(H10A,H10B)
;
_olex2_submission_special_instructions 'No special instructions were received'

loop_
_space_group_symop_operation_xyz
'x, y, z'
'-x+1/2, y+1/2, -z+1/2'
'-x, -y, -z'
'x-1/2, -y-1/2, z-1/2'

loop_
_atom_site_label
_atom_site_type_symbol
_atom_site_fract_x
_atom_site_fract_y
_atom_site_fract_z
_atom_site_U_iso_or_equiv
_atom_site_adp_type
_atom_site_occupancy
_atom_site_site_symmetry_order
_atom_site_calc_flag
_atom_site_refinement_flags_posn
_atom_site_refinement_flags_adp
_atom_site_refinement_flags_occupancy
_atom_site_disorder_assembly
_atom_site_disorder_group
W1 W 0.44629(3) -1.17182(2) 0.55431(2) 0.02144(8) Uani 1 1 d . . . . .
W2 W 0.28014(3) -1.25721(2) 0.67313(2) 0.02106(8) Uani 1 1 d . . . . .
W3 W 0.56649(3) -1.25974(2) 0.69925(2) 0.01963(8) Uani 1 1 d . . . . .
W4 W 0.33104(3) -1.27544(2) 0.44430(2) 0.01942(8) Uani 1 1 d . . . . .
W5 W 0.57919(3) -1.27820(2) 0.46210(2) 0.01843(8) Uani 1 1 d . . . . .
W6 W 0.70101(3) -1.36753(2) 0.60954(2) 0.01702(8) Uani 1 1 d . . . . .
W7 W 0.56214(3) -1.44275(2) 0.71478(2) 0.01941(8) Uani 1 1 d . . . . .
W8 W 0.27742(3) -1.44375(2) 0.68678(2) 0.02087(8) Uani 1 1 d . . . . .
W9 W 0.16917(3) -1.36600(2) 0.56193(2) 0.02238(9) Uani 1 1 d . . . . .
W10 W 0.45071(4) -1.46141(3) 0.43833(2) 0.0194(2) Uani 0.558(3) 1 d . . P A 5
Co3 Co 0.45071(4) -1.46141(3) 0.43833(2) 0.0194(2) Uani 0.442(3) 1 d . . P A 6
Co1 Co 0.43661(9) -1.37136(7) 0.57592(5) 0.0144(2) Uani 1 1 d . . . . .
Co2 Co 0.68913(10) -1.46411(7) 0.46202(6) 0.0222(3) Uani 1 1 d . . . . .
O1 O 0.4473(5) -1.2869(3) 0.5198(3) 0.0164(12) Uani 1 1 d . . . . .
O2 O 0.5483(5) -1.3609(3) 0.6391(3) 0.0166(12) Uani 1 1 d . . . . .
O3 O 0.3117(5) -1.3604(4) 0.6176(3) 0.0178(13) Uani 1 1 d . . . . .
O4 O 0.4359(5) -1.4675(3) 0.5332(3) 0.0156(12) Uani 1 1 d . . . . .
O5 O 0.3487(5) -1.1737(4) 0.4792(3) 0.0249(15) Uani 1 1 d . . . . .
O6 O 0.3415(5) -1.2004(4) 0.6052(3) 0.0273(15) Uani 1 1 d . . . . .
O7 O 0.5412(5) -1.1989(4) 0.6237(3) 0.0256(15) Uani 1 1 d . . . . .
O8 O 0.5605(5) -1.1779(4) 0.4985(3) 0.0265(15) Uani 1 1 d . . . . .
O9 O 0.4457(7) -1.0750(4) 0.5620(4) 0.0375(19) Uani 1 1 d . . . . .
O10 O 0.2423(6) -1.1818(4) 0.7184(4) 0.0328(17) Uani 1 1 d . . . . .
O11 O 0.4245(5) -1.2623(4) 0.7044(3) 0.0252(15) Uani 1 1 d . . . . .
O12 O 0.1629(5) -1.2701(4) 0.6198(3) 0.0287(16) Uani 1 1 d . . . . .
O13 O 0.2552(5) -1.3375(4) 0.7272(3) 0.0258(15) Uani 1 1 d . . . . .
O14 O 0.5819(5) -1.3447(4) 0.7576(3) 0.0249(15) Uani 1 1 d . . . . .
O15 O 0.7004(5) -1.2805(4) 0.6683(3) 0.0243(15) Uani 1 1 d . . . . .
O16 O 0.2524(5) -1.2498(5) 0.3785(3) 0.0317(17) Uani 1 1 d . . . . .
O17 O 0.0414(6) -1.3535(5) 0.5348(4) 0.039(2) Uani 1 1 d . . . . .
O18 O 0.1462(5) -1.4198(4) 0.6396(3) 0.0270(15) Uani 1 1 d . . . . .
O19 O 0.2268(6) -1.4878(5) 0.7507(3) 0.0346(18) Uani 1 1 d . . . . .
O20 O 0.7007(5) -1.4303(4) 0.6856(3) 0.0246(15) Uani 1 1 d . . . . .
O21 O 0.8328(5) -1.3670(5) 0.6035(3) 0.0327(18) Uani 1 1 d . . . . .
O22 O 0.6601(5) -1.3058(4) 0.5396(3) 0.0210(14) Uani 1 1 d . . . . .
O23 O 0.2334(5) -1.2994(4) 0.5021(3) 0.0262(15) Uani 1 1 d . . . . .
O24 O 0.5662(5) -1.3840(4) 0.4462(3) 0.0211(14) Uani 1 1 d . . . . .
O25 O 0.3526(5) -1.3802(4) 0.4288(3) 0.0259(15) Uani 1 1 d . . . . .
O26 O 0.4591(5) -1.4823(4) 0.3494(3) 0.0227(14) Uani 1 1 d . . . . .
O27 O 0.3395(6) -1.5466(4) 0.4394(3) 0.0249(15) Uani 1 1 d . . . . .
O28 O 0.6771(6) -1.2523(4) 0.4149(3) 0.0314(17) Uani 1 1 d . . . . .
O29 O 0.4179(5) -1.4350(4) 0.7182(3) 0.0234(14) Uani 1 1 d . . . . .
O30 O 0.7925(6) -1.5523(4) 0.4786(3) 0.0301(16) Uani 1 1 d . . . . .
O31 O 0.6997(6) -1.4809(4) 0.3653(3) 0.0310(17) Uani 1 1 d . . . . .
O32 O 0.8251(6) -1.3941(5) 0.4662(4) 0.040(2) Uani 1 1 d . . . . .
O33 O 1.0432(8) -1.2943(7) 0.3951(5) 0.068(3) Uani 1 1 d . . . . .
O34 O 0.6022(6) -1.1896(4) 0.7522(3) 0.0329(17) Uani 1 1 d . . . . .
O35 O 0.5957(6) -1.4971(4) 0.7800(3) 0.0307(17) Uani 1 1 d . . . . .
O36 O 0.8515(8) -1.3658(6) 0.3288(4) 0.055(2) Uani 1 1 d . . . . .
O37 O 1.0324(6) -1.5538(5) 0.3071(4) 0.041(2) Uani 1 1 d . . . . .
O38 O 0.9449(7) -1.4458(5) 0.2086(4) 0.050(2) Uani 1 1 d . . . . .
O39 O 1.1708(7) -1.6547(5) 0.2122(4) 0.047(2) Uani 1 1 d . . . . .
O40 O 0.9086(7) -1.6598(6) 0.1931(4) 0.047(2) Uani 1 1 d . . . . .
O41 O 0.9368(7) -1.8609(5) 0.2220(4) 0.045(2) Uani 1 1 d . . . . .
O42 O 1.0359(5) -1.7599(4) 0.0951(3) 0.0202(13) Uani 1 1 d . . . . .
O43 O 0.8766(17) -0.8509(12) 0.4766(10) 0.170(10) Uani 1 1 d . . . . .
H43A H 0.924600 -0.864720 0.448040 0.255 Uiso 1 1 d . U . . .
H43B H 0.876580 -0.886530 0.504510 0.255 Uiso 1 1 d . U . . .
O44 O 1.1744(7) -1.8379(6) 0.2410(6) 0.074(4) Uani 1 1 d . . . . .
O45 O 1.0270(6) -1.7476(5) 0.3288(4) 0.043(2) Uani 1 1 d . . . . .
O11W O 1.1429(19) -2.0888(17) 0.4003(9) 0.206(12) Uani 1 1 d . . . . .
H11A H 1.146510 -2.107560 0.360220 0.308 Uiso 1 1 d . U . . .
H11B H 1.062630 -2.073000 0.391810 0.308 Uiso 1 1 d . U . . .
O1W O 1.1863(14) -2.5499(9) 0.0673(9) 0.127(6) Uani 1 1 d . . . . .
H1WA H 1.203460 -2.579370 0.029230 0.190 Uiso 1 1 d . U . . .
H1WB H 1.173400 -2.505370 0.054240 0.190 Uiso 1 1 d . U . . .
O2W O 1.2982(17) -0.9410(12) 0.5014(14) 0.189(11) Uani 1 1 d . . . . .
H2WA H 1.323650 -0.892450 0.527910 0.283 Uiso 1 1 d . U . . .
H2WB H 1.246810 -0.969930 0.515520 0.283 Uiso 1 1 d . U . . .
O3W O 0.913(3) -1.921(2) 0.3668(16) 0.163(12) Uani 0.65 1 d . U P B 1
H3WA H 0.849930 -1.900280 0.351090 0.244 Uiso 0.65 1 d . U P C 1
H3WB H 0.901960 -1.969770 0.357600 0.244 Uiso 0.65 1 d . U P D 1
O4W O 0.8902(10) -1.1712(8) 0.3413(6) 0.086(4) Uani 1 1 d . . . . .
H4WA H 0.869078 -1.124894 0.352706 0.128 Uiso 1 1 d R U . . .
H4WB H 0.857875 -1.170444 0.306796 0.128 Uiso 1 1 d R U . . .
O5W O 0.9091(11) -1.2264(8) 0.5056(6) 0.093(4) Uani 1 1 d . . . . .
H5WA H 0.931723 -1.263295 0.530190 0.140 Uiso 1 1 d R U . . .
H5WB H 0.855994 -1.210062 0.524333 0.140 Uiso 1 1 d R U . . .
O6W O 1.0021(10) -1.4663(7) 0.4293(5) 0.075(3) Uani 1 1 d . . . . .
H6WA H 0.985973 -1.426233 0.459429 0.113 Uiso 1 1 d R U . . .
H6WB H 1.067035 -1.487612 0.447720 0.113 Uiso 1 1 d R U . . .
O7W O 1.2038(9) -1.4319(6) 0.3359(6) 0.078(4) Uani 1 1 d . . . . .
H7WA H 1.218933 -1.485096 0.326659 0.117 Uiso 1 1 d R U . . .
H7WB H 1.223223 -1.426455 0.381429 0.117 Uiso 1 1 d R U . . .
O8W O 1.0251(15) -1.5619(7) 0.0904(6) 0.114(6) Uani 1 1 d . . . . .
H8WA H 0.994019 -1.518170 0.063129 0.172 Uiso 1 1 d R U . . .
H8WB H 1.008819 -1.608541 0.075259 0.172 Uiso 1 1 d R U . . .
O9W O 1.1793(12) -1.4708(9) 0.1834(11) 0.142(8) Uani 1 1 d . . . . .
H9WA H 1.232048 -1.462913 0.221531 0.213 Uiso 1 1 d R U . . .
H9WB H 1.158158 -1.415002 0.175522 0.213 Uiso 1 1 d R U . . .
O10W O 1.2080(11) -1.8463(8) 0.3978(7) 0.095(4) Uani 1 1 d . . . . .
H10A H 1.242564 -1.890509 0.415233 0.143 Uiso 1 1 d R U . . .
H10B H 1.260871 -1.817977 0.378855 0.143 Uiso 1 1 d R U . . .
Na1 Na 0.8588(4) -1.2714(4) 0.4046(3) 0.0585(15) Uani 1 1 d . . . . .
Na2 Na 1.0289(4) -1.4094(3) 0.3174(3) 0.0580(15) Uani 1 1 d . . . . .
Na3 Na 1.0410(5) -1.5599(3) 0.1981(3) 0.0543(14) Uani 1 1 d . . . . .
Na4 Na 1.0382(4) -1.7510(3) 0.2126(2) 0.0423(11) Uani 1 1 d . . . . .
Na5 Na 1.0615(5) -1.8802(3) 0.3195(3) 0.0581(15) Uani 1 1 d . . . . .
O3WA O 1.795(4) -2.036(3) 0.3854(18) 0.109(15) Uani 0.35 1 d . . P . .

loop_
_atom_site_aniso_label
_atom_site_aniso_U_11
_atom_site_aniso_U_22
_atom_site_aniso_U_33
_atom_site_aniso_U_23
_atom_site_aniso_U_13
_atom_site_aniso_U_12
W1 0.0289(2) 0.01389(18) 0.02181(19) -0.00203(14) 0.00432(15) 0.00033(15)
W2 0.02130(18) 0.02057(19) 0.02214(19) -0.00471(15) 0.00794(14) 0.00201(15)
W3 0.02323(19) 0.01638(18) 0.01952(18) -0.00581(14) 0.00319(14) -0.00138(14)
W4 0.01968(18) 0.02106(19) 0.01740(17) 0.00113(14) 0.00038(13) 0.00325(14)
W5 0.01970(18) 0.01663(18) 0.01951(18) 0.00301(14) 0.00549(14) -0.00082(14)
W6 0.01602(17) 0.01948(18) 0.01576(16) -0.00161(14) 0.00252(13) -0.00092(14)
W7 0.02417(19) 0.02000(19) 0.01431(17) 0.00312(14) 0.00318(14) 0.00090(15)
W8 0.02373(19) 0.02083(19) 0.01910(18) -0.00092(15) 0.00965(14) -0.00293(15)
W9 0.01809(18) 0.0269(2) 0.02245(19) -0.00297(16) 0.00405(14) -0.00164(15)
W10 0.0281(3) 0.0159(3) 0.0142(3) -0.0012(2) 0.0028(2) 0.0025(2)
Co3 0.0281(3) 0.0159(3) 0.0142(3) -0.0012(2) 0.0028(2) 0.0025(2)
Co1 0.0157(6) 0.0141(6) 0.0138(5) -0.0011(4) 0.0029(4) 0.0001(4)
Co2 0.0296(7) 0.0168(6) 0.0210(6) -0.0051(5) 0.0089(5) -0.0076(5)
O1 0.018(3) 0.018(3) 0.014(3) 0.001(2) 0.003(2) 0.001(2)
O2 0.022(3) 0.013(3) 0.014(3) -0.003(2) 0.004(2) 0.001(2)
O3 0.018(3) 0.018(3) 0.019(3) 0.002(3) 0.008(2) -0.001(2)
O4 0.020(3) 0.015(3) 0.012(3) 0.000(2) 0.004(2) 0.004(2)
O5 0.024(4) 0.019(3) 0.032(4) 0.007(3) 0.003(3) 0.006(3)
O6 0.031(4) 0.023(4) 0.028(4) -0.003(3) 0.008(3) -0.003(3)
O7 0.033(4) 0.021(4) 0.022(3) -0.005(3) 0.001(3) 0.000(3)
O8 0.029(4) 0.014(3) 0.037(4) 0.002(3) 0.009(3) -0.002(3)
O9 0.054(5) 0.014(4) 0.045(5) -0.001(3) 0.007(4) 0.000(3)
O10 0.037(4) 0.031(4) 0.031(4) -0.010(3) 0.007(3) 0.010(3)
O11 0.023(3) 0.025(4) 0.028(4) -0.010(3) 0.005(3) 0.004(3)
O12 0.019(3) 0.035(4) 0.033(4) -0.004(3) 0.005(3) 0.004(3)
O13 0.027(4) 0.029(4) 0.023(3) -0.003(3) 0.007(3) 0.004(3)
O14 0.031(4) 0.030(4) 0.013(3) -0.002(3) -0.002(3) -0.003(3)
O15 0.018(3) 0.032(4) 0.023(3) 0.000(3) 0.001(3) -0.007(3)
O16 0.026(4) 0.042(5) 0.026(4) 0.011(3) -0.002(3) -0.003(3)
O17 0.024(4) 0.059(6) 0.034(4) -0.005(4) 0.000(3) 0.000(4)
O18 0.021(3) 0.034(4) 0.028(4) 0.000(3) 0.010(3) -0.006(3)
O19 0.040(5) 0.038(5) 0.027(4) 0.002(3) 0.017(3) -0.006(4)
O20 0.024(4) 0.029(4) 0.021(3) 0.006(3) 0.005(3) 0.009(3)
O21 0.019(3) 0.053(5) 0.027(4) 0.003(3) 0.001(3) 0.004(3)
O22 0.026(3) 0.019(3) 0.018(3) 0.002(3) 0.001(3) -0.002(3)
O23 0.023(4) 0.031(4) 0.025(4) 0.004(3) 0.005(3) 0.000(3)
O24 0.022(3) 0.024(4) 0.017(3) 0.000(3) 0.000(3) 0.005(3)
O25 0.032(4) 0.024(4) 0.023(3) -0.004(3) 0.010(3) -0.007(3)
O26 0.023(3) 0.019(3) 0.027(4) 0.000(3) 0.008(3) -0.001(3)
O27 0.040(4) 0.020(4) 0.015(3) -0.001(3) 0.008(3) 0.007(3)
O28 0.029(4) 0.037(4) 0.029(4) 0.009(3) 0.007(3) -0.001(3)
O29 0.024(3) 0.023(4) 0.024(3) 0.006(3) 0.007(3) -0.001(3)
O30 0.033(4) 0.026(4) 0.033(4) -0.005(3) 0.013(3) -0.006(3)
O31 0.042(4) 0.024(4) 0.028(4) -0.005(3) 0.012(3) -0.003(3)
O32 0.046(5) 0.036(5) 0.041(5) -0.005(4) 0.016(4) -0.011(4)
O33 0.045(6) 0.088(9) 0.069(7) -0.010(6) -0.004(5) 0.006(6)
O34 0.047(5) 0.025(4) 0.027(4) -0.008(3) -0.002(3) -0.004(3)
O35 0.040(4) 0.029(4) 0.023(4) 0.009(3) 0.003(3) 0.002(3)
O36 0.069(7) 0.050(6) 0.044(5) 0.000(4) 0.003(5) 0.000(5)
O37 0.032(4) 0.049(5) 0.042(5) 0.005(4) 0.002(4) 0.004(4)
O38 0.052(6) 0.045(5) 0.053(6) 0.015(4) 0.012(4) 0.005(4)
O39 0.043(5) 0.056(6) 0.041(5) -0.011(4) -0.003(4) 0.005(4)
O40 0.038(5) 0.061(6) 0.045(5) -0.002(4) 0.013(4) 0.003(4)
O41 0.043(5) 0.037(5) 0.055(5) -0.010(4) 0.010(4) 0.002(4)
O42 0.021(3) 0.027(4) 0.013(3) -0.003(3) 0.002(2) 0.002(3)
O43 0.20(2) 0.145(17) 0.176(19) 0.059(15) 0.100(16) 0.099(16)
O44 0.038(5) 0.060(7) 0.126(10) 0.036(7) 0.029(6) 0.011(5)
O45 0.036(4) 0.046(5) 0.048(5) -0.009(4) 0.010(4) 0.004(4)
O11W 0.21(2) 0.30(3) 0.107(15) 0.102(18) 0.016(15) 0.09(2)
O1W 0.140(15) 0.072(10) 0.164(17) -0.020(10) -0.022(12) -0.023(10)
O2W 0.16(2) 0.100(15) 0.31(3) -0.035(18) 0.06(2) -0.023(14)
O3W 0.173(19) 0.160(19) 0.161(18) 0.004(15) 0.063(15) -0.004(16)
O4W 0.108(10) 0.099(10) 0.050(7) 0.007(7) 0.003(7) 0.004(8)
O5W 0.112(11) 0.111(12) 0.058(7) -0.016(7) 0.013(7) 0.027(9)
O6W 0.081(8) 0.077(8) 0.070(8) -0.016(6) 0.016(6) -0.004(7)
O7W 0.073(8) 0.043(6) 0.111(10) -0.017(6) -0.049(7) 0.018(5)
O8W 0.24(2) 0.055(8) 0.049(7) -0.009(6) 0.008(9) 0.053(11)
O9W 0.076(10) 0.091(12) 0.25(2) 0.024(13) -0.017(12) -0.028(9)
O10W 0.098(10) 0.074(9) 0.113(12) 0.009(8) 0.008(8) -0.010(8)
Na1 0.051(3) 0.063(4) 0.062(4) -0.007(3) 0.010(3) -0.001(3)
Na2 0.044(3) 0.054(4) 0.074(4) 0.009(3) -0.004(3) -0.002(3)
Na3 0.067(4) 0.050(3) 0.046(3) 0.000(3) 0.009(3) 0.007(3)
Na4 0.044(3) 0.046(3) 0.038(3) -0.003(2) 0.005(2) 0.001(2)
Na5 0.076(4) 0.039(3) 0.061(4) -0.007(3) 0.019(3) 0.007(3)
O3WA 0.15(4) 0.11(3) 0.07(2) -0.02(2) -0.01(2) 0.01(3)

loop_
_atom_type_symbol
_atom_type_description
_atom_type_scat_dispersion_real
_atom_type_scat_dispersion_imag
_atom_type_scat_source
Co Co 0.3494 0.9721 'International Tables Vol C Tables 4.2.6.8 and 6.1.1.4'
H H 0.0000 0.0000 'International Tables Vol C Tables 4.2.6.8 and 6.1.1.4'
Na Na 0.0362 0.0249 'International Tables Vol C Tables 4.2.6.8 and 6.1.1.4'
O O 0.0106 0.0060 'International Tables Vol C Tables 4.2.6.8 and 6.1.1.4'
W W -0.8490 6.8722 'International Tables Vol C Tables 4.2.6.8 and 6.1.1.4'

loop_
_citation_id
_citation_doi
_citation_year
1 10.1021/acsomega.7b02049 2018
2 10.1039/C9CC01534E 2019

loop_
_geom_angle_atom_site_label_1
_geom_angle_atom_site_label_2
_geom_angle_atom_site_label_3
_geom_angle
_geom_angle_site_symmetry_1
_geom_angle_site_symmetry_3
_geom_angle_publ_flag
O5 W1 O1 74.4(3) . . ?
O6 W1 O1 87.6(3) . . ?
O6 W1 O5 89.9(3) . . ?
O6 W1 O7 87.4(3) . . ?
O6 W1 O8 161.1(3) . . ?
O7 W1 O1 90.2(3) . . ?
O7 W1 O5 164.5(3) . . ?
O7 W1 O8 88.1(3) . . ?
O8 W1 O1 74.1(2) . . ?
O8 W1 O5 89.6(3) . . ?
O9 W1 O1 165.8(3) . . ?
O9 W1 O5 95.0(3) . . ?
O9 W1 O6 102.0(4) . . ?
O9 W1 O7 100.6(4) . . ?
O9 W1 O8 96.9(3) . . ?
O6 W2 O3 86.5(3) . . ?
O10 W2 O3 173.3(3) . . ?
O10 W2 O6 98.7(3) . . ?
O10 W2 O11 98.7(3) . . ?
O10 W2 O12 100.2(3) . . ?
O10 W2 O13 100.5(3) . . ?
O11 W2 O3 86.2(2) . . ?
O11 W2 O6 80.9(3) . . ?
O12 W2 O3 75.7(3) . . ?
O12 W2 O6 88.8(3) . . ?
O12 W2 O11 159.6(3) . . ?
O12 W2 O13 96.2(3) . . ?
O13 W2 O3 75.0(3) . . ?
O13 W2 O6 158.9(3) . . ?
O13 W2 O11 87.7(3) . . ?
O7 W3 O2 88.4(3) . . ?
O7 W3 O14 163.1(3) . . ?
O7 W3 O15 86.5(3) . . ?
O11 W3 O2 86.7(3) . . ?
O11 W3 O7 86.7(3) . . ?
O11 W3 O14 90.4(3) . . ?
O11 W3 O15 159.4(3) . . ?
O14 W3 O2 74.8(2) . . ?
O15 W3 O2 73.6(3) . . ?
O15 W3 O14 90.4(3) . . ?
O34 W3 O2 168.7(3) . . ?
O34 W3 O7 99.1(3) . . ?
O34 W3 O11 102.1(3) . . ?
O34 W3 O14 97.7(3) . . ?
O34 W3 O15 98.2(3) . . ?
O5 W4 O1 75.3(3) . . ?
O5 W4 O42 86.8(3) . 2_655 ?
O16 W4 O1 167.7(3) . . ?
O16 W4 O5 96.3(3) . . ?
O16 W4 O23 100.9(3) . . ?
O16 W4 O25 101.8(3) . . ?
O16 W4 O42 96.7(3) . 2_655 ?
O23 W4 O1 88.5(3) . . ?
O23 W4 O5 91.8(3) . . ?
O23 W4 O25 90.3(3) . . ?
O23 W4 O42 162.4(3) . 2_655 ?
O25 W4 O1 86.0(3) . . ?
O25 W4 O5 161.1(3) . . ?
O25 W4 O42 85.5(3) . 2_655 ?
O42 W4 O1 74.2(2) 2_655 . ?
O8 W5 O1 73.9(3) . . ?
O22 W5 O1 85.3(2) . . ?
O22 W5 O8 88.4(3) . . ?
O24 W5 O1 87.9(3) . . ?
O24 W5 O8 161.4(3) . . ?
O24 W5 O22 86.5(3) . . ?
O28 W5 O1 168.4(3) . . ?
O28 W5 O8 95.8(3) . . ?
O28 W5 O22 99.7(3) . . ?
O28 W5 O24 102.7(3) . . ?
O28 W5 O42 100.0(3) . 2_655 ?
O42 W5 O1 75.2(2) 2_655 . ?
O42 W5 O8 88.9(3) 2_655 . ?
O42 W5 O22 160.4(3) 2_655 . ?
O42 W5 O24 89.9(3) 2_655 . ?
O15 W6 O2 74.5(2) . . ?
O20 W6 O2 74.9(2) . . ?
O20 W6 O15 85.9(3) . . ?
O21 W6 O2 166.8(3) . . ?
O21 W6 O15 94.9(3) . . ?
O21 W6 O20 96.7(3) . . ?
O21 W6 O22 99.9(3) . . ?
O21 W6 O27 102.0(3) . 3_626 ?
O22 W6 O2 88.4(3) . . ?
O22 W6 O15 91.5(3) . . ?
O22 W6 O20 163.3(3) . . ?
O22 W6 O27 89.1(3) . 3_626 ?
O27 W6 O2 88.2(3) 3_626 . ?
O27 W6 O15 162.7(3) 3_626 . ?
O27 W6 O20 88.7(3) 3_626 . ?
O14 W7 O2 75.5(2) . . ?
O20 W7 O2 74.2(2) . . ?
O20 W7 O14 87.0(3) . . ?
O26 W7 O2 86.6(3) 3_626 . ?
O26 W7 O14 162.0(3) 3_626 . ?
O26 W7 O20 87.2(3) 3_626 . ?
O29 W7 O2 86.7(3) . . ?
O29 W7 O14 91.1(3) . . ?
O29 W7 O20 160.6(3) . . ?
O29 W7 O26 88.7(3) . 3_626 ?
O35 W7 O2 167.9(3) . . ?
O35 W7 O14 96.2(3) . . ?
O35 W7 O20 97.0(3) . . ?
O35 W7 O26 101.4(3) . 3_626 ?
O35 W7 O29 102.4(3) . . ?
O3 W8 W9 41.23(17) . . ?
O13 W8 W9 83.34(19) . . ?
O13 W8 O3 72.5(2) . . ?
O18 W8 W9 34.19(19) . . ?
O18 W8 O3 73.8(3) . . ?
O18 W8 O13 82.8(3) . . ?
O19 W8 W9 131.6(3) . . ?
O19 W8 O3 161.9(3) . . ?
O19 W8 O13 91.0(3) . . ?
O19 W8 O18 97.4(3) . . ?
O19 W8 O29 99.9(3) . . ?
O19 W8 O31 103.5(4) . 3_626 ?
O29 W8 W9 127.53(19) . . ?
O29 W8 O3 86.7(3) . . ?
O29 W8 O13 86.6(3) . . ?
O29 W8 O18 159.8(3) . . ?
O31 W8 W9 84.1(3) 3_626 . ?
O31 W8 O3 92.7(3) 3_626 . ?
O31 W8 O13 165.0(3) 3_626 . ?
O31 W8 O18 91.4(3) 3_626 . ?
O31 W8 O29 94.6(3) 3_626 . ?
O3 W9 W8 41.29(16) . . ?
O12 W9 W8 84.3(2) . . ?
O12 W9 O3 73.0(3) . . ?
O17 W9 W8 133.2(3) . . ?
O17 W9 O3 162.9(3) . . ?
O17 W9 O12 91.0(3) . . ?
O17 W9 O18 98.3(3) . . ?
O17 W9 O23 98.8(3) . . ?
O17 W9 O30 103.8(4) . 3_626 ?
O18 W9 W8 34.9(2) . . ?
O18 W9 O3 74.6(3) . . ?
O18 W9 O12 83.8(3) . . ?
O18 W9 O23 160.0(3) . . ?
O23 W9 W8 127.0(2) . . ?
O23 W9 O3 86.2(3) . . ?
O23 W9 O12 85.4(3) . . ?
O30 W9 W8 85.6(3) 3_626 . ?
O30 W9 O3 92.3(3) 3_626 . ?
O30 W9 O12 165.2(3) 3_626 . ?
O30 W9 O18 94.0(3) 3_626 . ?
O30 W9 O23 92.0(3) 3_626 . ?
O4 W10 W10 39.01(16) 3_626 3_626 ?
O4 W10 W10 38.57(17) . 3_626 ?
O4 W10 O4 77.6(3) 3_626 . ?
O4 W10 O24 82.5(3) 3_626 . ?
O4 W10 O24 94.1(2) . . ?
O4 W10 O27 92.5(3) 3_626 . ?
O4 W10 O27 80.9(2) . . ?
O24 W10 W10 87.86(18) . 3_626 ?
O24 W10 O27 173.6(3) . . ?
O25 W10 W10 130.2(2) . 3_626 ?
O25 W10 O4 92.2(3) . . ?
O25 W10 O4 166.4(3) . 3_626 ?
O25 W10 O24 89.4(3) . . ?
O25 W10 O27 94.7(3) . . ?
O26 W10 W10 132.8(2) . 3_626 ?
O26 W10 O4 165.7(3) . . ?
O26 W10 O4 94.9(3) . 3_626 ?
O26 W10 O24 97.0(3) . . ?
O26 W10 O25 96.9(3) . . ?
O26 W10 O27 87.4(3) . . ?
O27 W10 W10 85.71(18) . 3_626 ?
O4 Co3 O4 77.6(3) 3_626 . ?
O4 Co3 O24 82.5(3) 3_626 . ?
O4 Co3 O24 94.1(2) . . ?
O4 Co3 O27 80.9(2) . . ?
O4 Co3 O27 92.5(3) 3_626 . ?
O24 Co3 O27 173.6(3) . . ?
O25 Co3 O4 92.2(3) . . ?
O25 Co3 O4 166.4(3) . 3_626 ?
O25 Co3 O24 89.4(3) . . ?
O25 Co3 O27 94.7(3) . . ?
O26 Co3 O4 94.9(3) . 3_626 ?
O26 Co3 O4 165.7(3) . . ?
O26 Co3 O24 97.0(3) . . ?
O26 Co3 O25 96.9(3) . . ?
O26 Co3 O27 87.4(3) . . ?
O1 Co1 O2 105.7(3) . . ?
O1 Co1 O4 113.5(3) . . ?
O2 Co1 O4 113.0(3) . . ?
O3 Co1 O1 107.6(3) . . ?
O3 Co1 O2 107.6(3) . . ?
O3 Co1 O4 109.0(3) . . ?
O4 Co2 O24 78.9(3) 3_626 . ?
O4 Co2 O27 79.3(3) 3_626 3_626 ?
O4 Co2 O30 93.3(3) 3_626 . ?
O4 Co2 O31 93.9(3) 3_626 . ?
O4 Co2 O32 174.6(3) 3_626 . ?
O24 Co2 O32 103.3(3) . . ?
O27 Co2 O24 85.3(3) 3_626 . ?
O27 Co2 O32 95.9(3) 3_626 . ?
O30 Co2 O24 172.3(3) . . ?
O30 Co2 O27 93.1(3) . 3_626 ?
O30 Co2 O32 84.4(3) . . ?
O31 Co2 O24 92.1(3) . . ?
O31 Co2 O27 173.1(3) . 3_626 ?
O31 Co2 O30 88.6(3) . . ?
O31 Co2 O32 90.9(3) . . ?
W1 O1 W5 98.2(2) . . ?
W4 O1 W1 98.1(2) . . ?
W4 O1 W5 97.2(2) . . ?
Co1 O1 W1 121.6(3) . . ?
Co1 O1 W4 117.2(3) . . ?
Co1 O1 W5 119.5(3) . . ?
W6 O2 W3 98.3(2) . . ?
W6 O2 W7 98.2(2) . . ?
W7 O2 W3 96.8(2) . . ?
Co1 O2 W3 121.9(3) . . ?
Co1 O2 W6 118.4(3) . . ?
Co1 O2 W7 118.3(3) . . ?
W8 O3 W2 98.8(2) . . ?
W9 O3 W2 98.2(2) . . ?
W9 O3 W8 97.5(2) . . ?
Co1 O3 W2 121.2(3) . . ?
Co1 O3 W8 117.7(3) . . ?
Co1 O3 W9 118.7(3) . . ?
W10 O4 W10 102.4(3) 3_626 . ?
Co1 O4 W10 115.6(3) . 3_626 ?
Co1 O4 W10 114.7(3) . . ?
Co1 O4 Co3 114.7(3) . . ?
Co1 O4 Co2 118.8(3) . 3_626 ?
W4 O5 W1 111.9(3) . . ?
W1 O6 W2 155.4(4) . . ?
W1 O7 W3 146.8(4) . . ?
W5 O8 W1 113.8(3) . . ?
W3 O11 W2 156.7(4) . . ?
W2 O12 W9 113.1(3) . . ?
W2 O13 W8 113.7(3) . . ?
W3 O14 W7 112.7(3) . . ?
W3 O15 W6 113.4(3) . . ?
W9 O18 W8 110.9(3) . . ?
W6 O20 W7 111.9(3) . . ?
W6 O22 W5 155.7(4) . . ?
W4 O23 W9 153.7(4) . . ?
W5 O24 W10 137.0(3) . . ?
W5 O24 Co3 137.0(3) . . ?
W5 O24 Co2 124.2(3) . . ?
W10 O24 Co2 96.3(3) . . ?
Co3 O24 Co2 96.3(3) . . ?
W4 O25 W10 144.3(4) . . ?
W4 O25 Co3 144.3(4) . . ?
W7 O26 W10 144.4(4) 3_626 . ?
W7 O26 Co3 144.4(4) 3_626 . ?
W6 O27 W10 137.9(3) 3_626 . ?
W6 O27 Co3 137.9(3) 3_626 . ?
W6 O27 Co2 122.7(3) 3_626 3_626 ?
W5 O28 Na1 141.1(4) . . ?
W7 O29 W8 155.9(4) . . ?
W9 O30 Co2 137.2(4) 3_626 . ?
W8 O31 Co2 138.1(4) 3_626 . ?
Co2 O32 Na1 128.9(4) . . ?
Na1 O33 Na2 98.5(4) . . ?
W3 O34 Na2 141.4(4) . 4_536 ?
W7 O35 Na5 138.6(4) . 4_526 ?
Na1 O36 Na2 107.2(4) . . ?
Na3 O37 Na2 97.7(4) . . ?
Na3 O38 Na2 95.6(4) . . ?
Na3 O39 Na4 89.6(3) . . ?
Na4 O40 Na3 89.5(3) . . ?
Na4 O41 Na5 81.2(3) . . ?
W4 O42 Na4 118.0(3) 2_645 . ?
W5 O42 W4 112.8(3) 2_645 2_645 ?
W5 O42 Na4 127.3(3) 2_645 . ?
H43A O43 H43B 106.3 . . ?
Na4 O44 Na5 84.0(4) . . ?
Na5 O45 Na4 82.6(3) . . ?
H11A O11W H11B 92.7 . . ?
H1WA O1W H1WB 106.0 . . ?
H2WA O2W H2WB 119.5 . . ?
H3WA O3W H3WB 100.2 . . ?
Na5 O3W H3WA 117.1 . . ?
Na5 O3W H3WB 109.1 . . ?
H4WA O4W H4WB 94.2 . . ?
Na1 O4W H4WA 118.9 . . ?
Na1 O4W H4WB 115.7 . . ?
H5WA O5W H5WB 103.2 . . ?
Na1 O5W H5WA 110.7 . . ?
Na1 O5W H5WB 110.1 . . ?
H6WA O6W H6WB 103.5 . . ?
Na2 O6W H6WA 110.6 . . ?
Na2 O6W H6WB 110.1 . . ?
H7WA O7W H7WB 104.2 . . ?
Na2 O7W H7WA 109.8 . . ?
Na2 O7W H7WB 109.7 . . ?
H8WA O8W H8WB 114.3 . . ?
Na3 O8W H8WA 123.7 . . ?
Na3 O8W H8WB 111.9 . . ?
H9WA O9W H9WB 98.7 . . ?
Na3 O9W H9WA 116.8 . . ?
Na3 O9W H9WB 116.5 . . ?
H10A O10W H10B 104.6 . . ?
Na5 O10W H10A 111.9 . . ?
Na5 O10W H10B 112.7 . . ?
O28 Na1 O32 82.7(3) . . ?
O28 Na1 O33 178.5(5) . . ?
O28 Na1 Na2 136.9(3) . . ?
O32 Na1 Na2 80.1(3) . . ?
O33 Na1 O32 95.8(4) . . ?
O33 Na1 Na2 42.2(3) . . ?
O36 Na1 O28 99.5(4) . . ?
O36 Na1 O32 74.9(3) . . ?
O36 Na1 O33 79.8(4) . . ?
O36 Na1 O5W 151.3(5) . . ?
O36 Na1 Na2 37.8(3) . . ?
O4W Na1 O28 99.1(5) . . ?
O4W Na1 O32 174.0(5) . . ?
O4W Na1 O33 82.4(5) . . ?
O4W Na1 O36 99.2(5) . . ?
O4W Na1 O5W 102.7(6) . . ?
O4W Na1 Na2 94.8(4) . . ?
O5W Na1 O28 95.2(4) . . ?
O5W Na1 O32 82.8(5) . . ?
O5W Na1 O33 84.9(5) . . ?
O5W Na1 Na2 121.1(4) . . ?
O33 Na2 Na1 39.2(3) . . ?
O33 Na2 Na3 171.9(3) . . ?
O34 Na2 O33 77.3(4) 4_635 . ?
O34 Na2 O36 103.4(4) 4_635 . ?
O34 Na2 O37 130.8(4) 4_635 . ?
O34 Na2 O38 80.7(3) 4_635 . ?
O34 Na2 O6W 149.4(4) 4_635 . ?
O34 Na2 Na1 94.1(3) 4_635 . ?
O34 Na2 Na3 95.7(3) 4_635 . ?
O36 Na2 O33 74.0(4) . . ?
O36 Na2 O37 110.0(4) . . ?
O36 Na2 O38 79.3(3) . . ?
O36 Na2 O6W 81.6(4) . . ?
O36 Na2 Na1 35.0(3) . . ?
O36 Na2 Na3 112.0(3) . . ?
O37 Na2 O33 146.0(4) . . ?
O37 Na2 O6W 72.3(4) . . ?
O37 Na2 Na1 133.4(3) . . ?
O37 Na2 Na3 38.5(2) . . ?
O38 Na2 O33 140.1(4) . . ?
O38 Na2 O37 71.4(3) . . ?
O38 Na2 O6W 129.6(4) . . ?
O38 Na2 Na1 111.2(3) . . ?
O38 Na2 Na3 40.4(2) . . ?
O6W Na2 O33 75.1(4) . . ?
O6W Na2 Na1 72.5(3) . . ?
O6W Na2 Na3 110.6(3) . . ?
O7W Na2 O33 89.9(4) . . ?
O7W Na2 O34 78.7(4) . 4_635 ?
O7W Na2 O36 162.7(5) . . ?
O7W Na2 O37 79.7(4) . . ?
O7W Na2 O38 117.8(5) . . ?
O7W Na2 O6W 88.2(5) . . ?
O7W Na2 Na1 128.2(4) . . ?
O7W Na2 Na3 84.6(3) . . ?
Na3 Na2 Na1 147.0(2) . . ?
O37 Na3 O38 79.1(4) . . ?
O37 Na3 O39 89.3(4) . . ?
O37 Na3 O40 89.9(4) . . ?
O37 Na3 O9W 100.4(6) . . ?
O37 Na3 Na2 43.8(3) . . ?
O37 Na3 Na4 87.5(3) . . ?
O38 Na3 O40 103.8(4) . . ?
O38 Na3 O9W 82.1(5) . . ?
O38 Na3 Na2 44.0(3) . . ?
O38 Na3 Na4 145.4(3) . . ?
O39 Na3 O38 162.2(4) . . ?
O39 Na3 O40 89.5(4) . . ?
O39 Na3 O9W 86.9(5) . . ?
O39 Na3 Na2 119.0(3) . . ?
O39 Na3 Na4 45.7(3) . . ?
O40 Na3 Na2 119.2(3) . . ?
O40 Na3 Na4 43.9(2) . . ?
O8W Na3 O37 171.8(6) . . ?
O8W Na3 O38 95.2(4) . . ?
O8W Na3 O39 97.6(5) . . ?
O8W Na3 O40 85.8(5) . . ?
O8W Na3 O9W 84.4(7) . . ?
O8W Na3 Na2 133.8(4) . . ?
O8W Na3 Na4 94.2(4) . . ?
O9W Na3 O40 169.0(6) . . ?
O9W Na3 Na2 71.4(5) . . ?
O9W Na3 Na4 132.1(5) . . ?
Na4 Na3 Na2 131.2(2) . . ?
O39 Na4 O42 90.3(3) . . ?
O39 Na4 O45 94.2(3) . . ?
O39 Na4 Na3 44.7(3) . . ?
O39 Na4 Na5 117.8(3) . . ?
O40 Na4 O39 91.3(4) . . ?
O40 Na4 O41 100.3(4) . . ?
O40 Na4 O42 84.6(3) . . ?
O40 Na4 O44 175.0(5) . . ?
O40 Na4 O45 94.0(3) . . ?
O40 Na4 Na3 46.6(3) . . ?
O40 Na4 Na5 130.3(3) . . ?
O41 Na4 O39 168.1(4) . . ?
O41 Na4 O42 93.4(3) . . ?
O41 Na4 O44 82.0(4) . . ?
O41 Na4 O45 82.4(3) . . ?
O41 Na4 Na3 146.6(3) . . ?
O41 Na4 Na5 52.0(3) . . ?
O42 Na4 Na3 88.5(2) . . ?
O42 Na4 Na5 130.5(3) . . ?
O44 Na4 O39 86.3(4) . . ?
O44 Na4 O42 99.8(4) . . ?
O44 Na4 O45 81.8(4) . . ?
O44 Na4 Na3 130.5(3) . . ?
O44 Na4 Na5 48.1(3) . . ?
O45 Na4 O42 175.3(3) . . ?
O45 Na4 Na3 93.8(3) . . ?
O45 Na4 Na5 47.8(2) . . ?
Na5 Na4 Na3 140.5(2) . . ?
O35 Na5 O41 88.0(3) 4_625 . ?
O35 Na5 O44 84.7(4) 4_625 . ?
O35 Na5 O45 164.2(4) 4_625 . ?
O35 Na5 O10W 107.2(4) 4_625 . ?
O35 Na5 Na4 114.6(3) 4_625 . ?
O41 Na5 Na4 46.8(2) . . ?
O44 Na5 O41 78.0(4) . . ?
O44 Na5 O10W 84.5(5) . . ?
O44 Na5 Na4 48.0(3) . . ?
O45 Na5 O41 79.8(3) . . ?
O45 Na5 O44 83.0(4) . . ?
O45 Na5 O10W 81.4(4) . . ?
O45 Na5 Na4 49.6(3) . . ?
O3W Na5 O35 92.6(9) . 4_625 ?
O3W Na5 O41 83.3(9) . . ?
O3W Na5 O44 161.1(10) . . ?
O3W Na5 O45 95.8(9) . . ?
O3W Na5 O10W 114.0(10) . . ?
O3W Na5 Na4 118.2(9) . . ?
O10W Na5 O41 155.7(5) . . ?
O10W Na5 Na4 108.9(4) . . ?

loop_
_geom_bond_atom_site_label_1
_geom_bond_atom_site_label_2
_geom_bond_distance
_geom_bond_site_symmetry_2
_geom_bond_publ_flag
W1 O1 2.173(6) . ?
W1 O5 1.977(7) . ?
W1 O6 1.868(7) . ?
W1 O7 1.925(7) . ?
W1 O8 1.967(7) . ?
W1 O9 1.729(7) . ?
W2 O3 2.232(6) . ?
W2 O6 1.970(7) . ?
W2 O10 1.738(7) . ?
W2 O11 1.966(7) . ?
W2 O12 1.862(7) . ?
W2 O13 1.871(7) . ?
W3 O2 2.208(6) . ?
W3 O7 1.941(7) . ?
W3 O11 1.871(7) . ?
W3 O14 1.953(7) . ?
W3 O15 1.947(7) . ?
W3 O34 1.721(7) . ?
W4 O1 2.147(6) . ?
W4 O5 1.961(7) . ?
W4 O16 1.740(7) . ?
W4 O23 1.875(7) . ?
W4 O25 1.915(7) . ?
W4 O42 1.999(6) 2_655 ?
W5 O1 2.184(6) . ?
W5 O8 1.964(7) . ?
W5 O22 1.959(6) . ?
W5 O24 1.917(7) . ?
W5 O28 1.736(7) . ?
W5 O42 1.901(6) 2_655 ?
W6 O2 2.137(6) . ?
W6 O15 1.986(7) . ?
W6 O20 1.959(7) . ?
W6 O21 1.739(7) . ?
W6 O22 1.893(6) . ?
W6 O27 1.902(7) 3_626 ?
W7 O2 2.164(6) . ?
W7 O14 1.974(7) . ?
W7 O20 1.967(7) . ?
W7 O26 1.911(7) 3_626 ?
W7 O29 1.901(7) . ?
W7 O35 1.719(7) . ?
W8 W9 3.2304(6) . ?
W8 O3 2.150(6) . ?
W8 O13 2.102(7) . ?
W8 O18 1.979(7) . ?
W8 O19 1.732(7) . ?
W8 O29 1.923(7) . ?
W8 O31 1.772(7) 3_626 ?
W9 O3 2.147(6) . ?
W9 O12 2.103(7) . ?
W9 O17 1.749(8) . ?
W9 O18 1.943(7) . ?
W9 O23 1.961(7) . ?
W9 O30 1.776(7) 3_626 ?
W10 W10 3.1534(11) 3_626 ?
W10 O4 2.033(6) . ?
W10 O4 2.013(6) 3_626 ?
W10 O24 2.044(7) . ?
W10 O25 1.935(7) . ?
W10 O26 1.929(7) . ?
W10 O27 2.102(7) . ?
Co3 O4 2.033(6) . ?
Co3 O4 2.013(6) 3_626 ?
Co3 O24 2.044(7) . ?
Co3 O25 1.935(7) . ?
Co3 O26 1.929(7) . ?
Co3 O27 2.102(7) . ?
Co1 O1 1.925(6) . ?
Co1 O2 1.927(6) . ?
Co1 O3 1.917(6) . ?
Co1 O4 1.934(6) . ?
Co2 O4 2.047(6) 3_626 ?
Co2 O24 2.159(7) . ?
Co2 O27 2.152(6) 3_626 ?
Co2 O30 2.086(8) . ?
Co2 O31 2.084(7) . ?
Co2 O32 2.171(8) . ?
O28 Na1 2.429(9) . ?
O32 Na1 2.593(10) . ?
O33 Na1 2.470(12) . ?
O33 Na2 2.624(13) . ?
O34 Na2 2.468(9) 4_536 ?
O35 Na5 2.389(9) 4_526 ?
O36 Na1 2.320(11) . ?
O36 Na2 2.476(12) . ?
O37 Na2 2.577(11) . ?
O37 Na3 2.320(10) . ?
O38 Na2 2.574(12) . ?
O38 Na3 2.404(11) . ?
O39 Na3 2.398(11) . ?
O39 Na4 2.439(11) . ?
O40 Na3 2.479(11) . ?
O40 Na4 2.365(10) . ?
O41 Na4 2.378(10) . ?
O41 Na5 2.573(11) . ?
O42 Na4 2.491(8) . ?
O43 H43A 0.9325 . ?
O43 H43B 0.8656 . ?
O44 Na4 2.408(11) . ?
O44 Na5 2.413(12) . ?
O45 Na4 2.476(10) . ?
O45 Na5 2.411(10) . ?
O11W H11A 0.9161 . ?
O11W H11B 1.0918 . ?
O1W H1WA 0.9981 . ?
O1W H1WB 0.8527 . ?
O2W H2WA 1.0717 . ?
O2W H2WB 0.9126 . ?
O3W H3WA 0.9441 . ?
O3W H3WB 0.8979 . ?
O3W Na5 2.36(3) . ?
O4W H4WA 0.9057 . ?
O4W H4WB 0.8214 . ?
O4W Na1 2.282(14) . ?
O5W H5WA 0.8770 . ?
O5W H5WB 0.8723 . ?
O5W Na1 2.338(13) . ?
O6W H6WA 0.9891 . ?
O6W H6WB 0.9882 . ?
O6W Na2 2.619(13) . ?
O7W H7WA 0.9885 . ?
O7W H7WB 0.9854 . ?
O7W Na2 2.334(12) . ?
O8W H8WA 1.0368 . ?
O8W H8WB 0.9097 . ?
O8W Na3 2.277(13) . ?
O9W H9WA 1.0394 . ?
O9W H9WB 1.0406 . ?
O9W Na3 2.441(16) . ?
O10W H10A 0.9681 . ?
O10W H10B 0.9638 . ?
O10W Na5 2.530(16) . ?
Na1 Na2 3.861(9) . ?
Na2 Na3 3.691(9) . ?
Na3 Na4 3.410(8) . ?
Na4 Na5 3.225(8) . ?

loop_
_geom_torsion_atom_site_label_1
_geom_torsion_atom_site_label_2
_geom_torsion_atom_site_label_3
_geom_torsion_atom_site_label_4
_geom_torsion
_geom_torsion_site_symmetry_1
_geom_torsion_site_symmetry_2
_geom_torsion_site_symmetry_3
_geom_torsion_site_symmetry_4
_geom_torsion_publ_flag
O1 W1 O6 W2 63.3(10) . . . . ?
O1 W4 O23 W9 -63.0(9) . . . . ?
O1 W5 O28 Na1 137.4(12) . . . . ?
O2 W3 O11 W2 -64.5(10) . . . . ?
O2 W3 O34 Na2 -149.5(12) . . . 4_536 ?
O2 W6 O22 W5 -59.1(9) . . . . ?
O2 W7 O35 Na5 -161.3(10) . . . 4_526 ?
O3 W2 O12 W9 1.2(3) . . . . ?
O3 W2 O13 W8 -0.7(3) . . . . ?
O5 W1 O6 W2 137.7(10) . . . . ?
O5 W4 O23 W9 -138.2(9) . . . . ?
O6 W2 O12 W9 87.9(4) . . . . ?
O6 W2 O13 W8 -30.3(10) . . . . ?
O7 W1 O6 W2 -27.0(10) . . . . ?
O7 W3 O11 W2 24.1(10) . . . . ?
O7 W3 O34 Na2 79.5(7) . . . 4_536 ?
O8 W1 O6 W2 49.2(16) . . . . ?
O8 W5 O28 Na1 111.8(7) . . . . ?
O9 W1 O6 W2 -127.3(10) . . . . ?
O10 W2 O12 W9 -173.5(4) . . . . ?
O10 W2 O13 W8 174.3(4) . . . . ?
O11 W2 O12 W9 28.7(11) . . . . ?
O11 W2 O13 W8 -87.3(4) . . . . ?
O11 W3 O34 Na2 -9.1(7) . . . 4_536 ?
O12 W2 O13 W8 72.7(4) . . . . ?
O13 W2 O12 W9 -71.6(4) . . . . ?
O14 W3 O11 W2 -139.3(10) . . . . ?
O14 W3 O34 Na2 -101.2(7) . . . 4_536 ?
O14 W7 O35 Na5 153.2(6) . . . 4_526 ?
O15 W3 O11 W2 -46.9(16) . . . . ?
O15 W3 O34 Na2 167.2(7) . . . 4_536 ?
O15 W6 O22 W5 -133.6(9) . . . . ?
O16 W4 O23 W9 125.0(9) . . . . ?
O20 W6 O22 W5 -53.0(16) . . . . ?
O20 W7 O35 Na5 -119.1(6) . . . 4_526 ?
O21 W6 O22 W5 131.2(9) . . . . ?
O22 W5 O28 Na1 22.4(7) . . . . ?
O24 W5 O28 Na1 -66.2(7) . . . . ?
O25 W4 O23 W9 23.0(9) . . . . ?
O26 W7 O35 Na5 -30.5(7) 3_626 . . 4_526 ?
O27 W6 O22 W5 29.2(9) 3_626 . . . ?
O29 W7 O35 Na5 60.7(7) . . . 4_526 ?
O34 W3 O11 W2 122.7(10) . . . . ?
O42 W4 O23 W9 -52.8(16) 2_655 . . . ?
O42 W5 O28 Na1 -158.3(7) 2_655 . . . ?
